data_4132448
loop_
_publ_author_name
'Zou, Yike'
'Li, Xiangqin'
'Yang, Yun'
'Berritt, Simon'
'Melvin, Jason'
'Gonzales, Stephen'
'Spafford, Matthew'
'Smith, 3rd, Amos B'

_publ_section_title
;
 Total Synthesis of (-)-Nodulisporic Acids D, C, and B: Evolution of a
 Unified Synthetic Strategy.
;
_journal_issue 30
_journal_name_full 'Journal of the American Chemical Society'
_journal_page_first 9502
_journal_page_last 9511
_journal_paper_doi 10.1021/jacs.8b04053
_journal_volume 140
_journal_year 2018
_chemical_formula_moiety 'C29 H56 O3 Si2'
_chemical_formula_sum 'C29 H56 O3 Si2'
_chemical_formula_weight 508.91
_space_group_crystal_system monoclinic
_space_group_IT_number 4
_space_group_name_Hall 'P 2yb'
_space_group_name_H-M_alt 'P 1 21 1'
_atom_sites_solution_hydrogens geom
_atom_sites_solution_primary dual
_audit_creation_date 2017-01-29
_audit_creation_method
;
Olex2 1.2-dev
(compiled 2017.01.18 svn.r3378 for OlexSys, GUI svn.r5298)
;
_cell_angle_alpha 90
_cell_angle_beta 96.016(2)
_cell_angle_gamma 90
_cell_formula_units_Z 2
_cell_length_a 7.0926(3)
_cell_length_b 10.7908(4)
_cell_length_c 20.6337(9)
_cell_measurement_reflns_used 9072
_cell_measurement_temperature 100
_cell_measurement_theta_max 25.42
_cell_measurement_theta_min 2.95
_cell_volume 1570.50(11)
_computing_data_collection 'Bruker APEX3 v2016.1-0'
_computing_data_reduction 'Bruker SAINT v8.37A'
_computing_publication_material 'Olex2 (Dolomanov et al., 2009)'
_computing_structure_refinement 'XL (Sheldrick, 2008)'
_computing_structure_solution 'ShelXT (Sheldrick, 2015)'
_diffrn_ambient_temperature 100
_diffrn_measured_fraction_theta_full 0.999
_diffrn_measured_fraction_theta_max 0.996
_diffrn_measurement_device 'CMOS area detector'
_diffrn_measurement_device_type 'Bruker D8QUEST'
_diffrn_measurement_method '\w and \f scans'
_diffrn_radiation_monochromator graphite
_diffrn_radiation_type MoK\a
_diffrn_radiation_wavelength 0.71073
_diffrn_reflns_av_R_equivalents 0.0276
_diffrn_reflns_av_unetI/netI 0.0132
_diffrn_reflns_Laue_measured_fraction_full 0.999
_diffrn_reflns_Laue_measured_fraction_max 0.996
_diffrn_reflns_limit_h_max 8
_diffrn_reflns_limit_h_min -8
_diffrn_reflns_limit_k_max 13
_diffrn_reflns_limit_k_min -13
_diffrn_reflns_limit_l_max 24
_diffrn_reflns_limit_l_min -24
_diffrn_reflns_number 58394
_diffrn_reflns_point_group_measured_fraction_full 0.998
_diffrn_reflns_point_group_measured_fraction_max 0.995
_diffrn_reflns_theta_full 25.242
_diffrn_reflns_theta_max 25.473
_diffrn_reflns_theta_min 2.888
_diffrn_source 'sealed tube'
_exptl_absorpt_coefficient_mu 0.138
_exptl_absorpt_correction_T_max 0.7452
_exptl_absorpt_correction_T_min 0.7085
_exptl_absorpt_correction_type multi-scan
_exptl_absorpt_process_details 'SADABS v2014/5'
_exptl_crystal_colour colourless
_exptl_crystal_density_diffrn 1.076
_exptl_crystal_description plank
_exptl_crystal_F_000 564
_exptl_crystal_size_max 0.45
_exptl_crystal_size_mid 0.12
_exptl_crystal_size_min 0.06
_refine_diff_density_max 0.205
_refine_diff_density_min -0.333
_refine_diff_density_rms 0.073
_refine_ls_abs_structure_Flack -0.032(16)
_refine_ls_extinction_method none
_refine_ls_goodness_of_fit_ref 1.127
_refine_ls_hydrogen_treatment constr
_refine_ls_matrix_type full
_refine_ls_number_parameters 320
_refine_ls_number_reflns 5815
_refine_ls_number_restraints 1
_refine_ls_restrained_S_all 1.127
_refine_ls_R_factor_all 0.0318
_refine_ls_R_factor_gt 0.0311
_refine_ls_shift/su_max 0.000
_refine_ls_shift/su_mean 0.000
_refine_ls_structure_factor_coef Fsqd
_refine_ls_weighting_details 'w=1/[\s^2^(Fo^2^)+(0.0521P)^2^+0.3309P] where P=(Fo^2^+2Fc^2^)/3'
_refine_ls_weighting_scheme calc
_refine_ls_wR_factor_gt 0.0830
_refine_ls_wR_factor_ref 0.0838
_reflns_Friedel_coverage 0.890
_reflns_Friedel_fraction_full 0.998
_reflns_Friedel_fraction_max 0.994
_reflns_number_gt 5713
_reflns_number_total 5815
_reflns_threshold_expression 'I > 2\s(I)'
_cod_data_source_file ja8b04053_si_003.cif
_cod_data_source_block 1447
_cod_database_code 4132448
_shelx_shelxl_version_number 2014/7

loop_
_space_group_symop_operation_xyz
'x, y, z'
'-x, y+1/2, -z'

loop_
_atom_site_label
_atom_site_type_symbol
_atom_site_fract_x
_atom_site_fract_y
_atom_site_fract_z
_atom_site_U_iso_or_equiv
_atom_site_adp_type
_atom_site_occupancy
_atom_site_site_symmetry_order
_atom_site_calc_flag
_atom_site_refinement_flags_posn
Si1 Si 0.48242(8) 0.65843(6) 0.22310(3) 0.02024(15) Uani 1 1 d .
Si2 Si 0.02974(8) 0.23478(6) 0.12055(3) 0.01808(15) Uani 1 1 d .
O1 O -0.1248(2) 0.29816(17) 0.49336(8) 0.0231(4) Uani 1 1 d .
O2 O 0.3732(2) 0.52996(14) 0.24051(7) 0.0162(3) Uani 1 1 d .
O3 O 0.18115(19) 0.23762(15) 0.18684(7) 0.0153(3) Uani 1 1 d .
C1 C 0.0199(3) 0.3576(2) 0.50198(11) 0.0181(4) Uani 1 1 d .
C2 C 0.1049(4) 0.4050(3) 0.56820(12) 0.0279(5) Uani 1 1 d .
H2a H 0.1454 0.3349 0.5973 0.037 Uiso 1 1 calc R
H2b H 0.0109 0.4551 0.5890 0.037 Uiso 1 1 calc R
C3 C 0.2756(3) 0.4846(3) 0.55536(11) 0.0260(5) Uani 1 1 d .
H3a H 0.3799 0.4761 0.5909 0.035 Uiso 1 1 calc R
H3b H 0.2402 0.5731 0.5503 0.035 Uiso 1 1 calc R
C4 C 0.3310(3) 0.4300(2) 0.49128(10) 0.0206(5) Uani 1 1 d .
H4 H 0.3883 0.3470 0.5022 0.027 Uiso 1 1 calc R
C5 C 0.4699(3) 0.4983(2) 0.45220(11) 0.0208(5) Uani 1 1 d .
H5a H 0.5917 0.5114 0.4794 0.028 Uiso 1 1 calc R
H5b H 0.4176 0.5803 0.4382 0.028 Uiso 1 1 calc R
C6 C 0.5014(3) 0.4192(2) 0.39233(10) 0.0163(4) Uani 1 1 d .
H6a H 0.5827 0.4656 0.3646 0.022 Uiso 1 1 calc R
H6b H 0.5695 0.3425 0.4071 0.022 Uiso 1 1 calc R
C7 C 0.3161(3) 0.38405(19) 0.35138(9) 0.0110(4) Uani 1 1 d .
H7 H 0.2542 0.4650 0.3387 0.015 Uiso 1 1 calc R
C8 C 0.3494(3) 0.32109(19) 0.28540(9) 0.0111(4) Uani 1 1 d .
C9 C 0.1540(3) 0.2992(2) 0.24672(9) 0.0126(4) Uani 1 1 d .
H9 H 0.0952 0.3818 0.2358 0.017 Uiso 1 1 calc R
C10 C 0.0193(3) 0.2259(2) 0.28478(10) 0.0152(4) Uani 1 1 d .
H10a H 0.0729 0.1426 0.2950 0.020 Uiso 1 1 calc R
H10b H -0.1036 0.2153 0.2578 0.020 Uiso 1 1 calc R
C11 C -0.0126(3) 0.2929(2) 0.34812(10) 0.0142(4) Uani 1 1 d .
H11a H -0.0985 0.2426 0.3724 0.019 Uiso 1 1 calc R
H11b H -0.0757 0.3732 0.3374 0.019 Uiso 1 1 calc R
C12 C 0.1729(3) 0.31644(19) 0.39210(9) 0.0116(4) Uani 1 1 d .
C13 C 0.1408(3) 0.4056(2) 0.44987(9) 0.0141(4) Uani 1 1 d .
C14 C 0.4670(3) 0.20155(19) 0.29134(10) 0.0147(4) Uani 1 1 d .
H14a H 0.5086 0.1807 0.2489 0.022 Uiso 1 1 calc GR
H14b H 0.3894 0.1338 0.3058 0.022 Uiso 1 1 calc GR
H14c H 0.5781 0.2137 0.3232 0.022 Uiso 1 1 calc GR
C15 C 0.4599(3) 0.4105(2) 0.24507(10) 0.0146(4) Uani 1 1 d .
H15a H 0.5917 0.4183 0.2657 0.019 Uiso 1 1 calc R
H15b H 0.4643 0.3762 0.2008 0.019 Uiso 1 1 calc R
C16 C 0.5505(5) 0.6537(3) 0.13885(16) 0.0490(9) Uani 1 1 d .
H16a H 0.6421 0.5867 0.1352 0.074 Uiso 1 1 calc GR
H16b H 0.6080 0.7330 0.1286 0.074 Uiso 1 1 calc GR
H16c H 0.4376 0.6389 0.1082 0.074 Uiso 1 1 calc GR
C17 C 0.6968(5) 0.6805(3) 0.2830(2) 0.0598(11) Uani 1 1 d .
H17a H 0.6604 0.6743 0.3274 0.090 Uiso 1 1 calc GR
H17b H 0.7517 0.7625 0.2767 0.090 Uiso 1 1 calc GR
H17c H 0.7906 0.6164 0.2763 0.090 Uiso 1 1 calc GR
C18 C 0.3059(3) 0.7854(2) 0.23130(11) 0.0232(5) Uani 1 1 d .
C19 C 0.1212(4) 0.7535(3) 0.18961(18) 0.0485(8) Uani 1 1 d .
H19a H 0.0306 0.8216 0.1917 0.073 Uiso 1 1 calc GR
H19b H 0.0678 0.6774 0.2061 0.073 Uiso 1 1 calc GR
H19c H 0.1469 0.7412 0.1443 0.073 Uiso 1 1 calc GR
C20 C 0.2632(6) 0.8011(4) 0.30179(16) 0.0543(9) Uani 1 1 d .
H20a H 0.3810 0.8192 0.3294 0.081 Uiso 1 1 calc GR
H20b H 0.2075 0.7244 0.3167 0.081 Uiso 1 1 calc GR
H20c H 0.1737 0.8696 0.3045 0.081 Uiso 1 1 calc GR
C21 C 0.3821(5) 0.9075(3) 0.20702(18) 0.0442(7) Uani 1 1 d .
H21a H 0.4046 0.8989 0.1612 0.066 Uiso 1 1 calc GR
H21b H 0.5014 0.9284 0.2331 0.066 Uiso 1 1 calc GR
H21c H 0.2892 0.9735 0.2112 0.066 Uiso 1 1 calc GR
C22 C -0.1252(4) 0.3748(3) 0.11754(13) 0.0318(6) Uani 1 1 d .
H22a H -0.2081 0.3704 0.1526 0.048 Uiso 1 1 calc GR
H22b H -0.2026 0.3783 0.0753 0.048 Uiso 1 1 calc GR
H22c H -0.0462 0.4494 0.1231 0.048 Uiso 1 1 calc GR
C23 C -0.1215(4) 0.0926(3) 0.11971(14) 0.0360(6) Uani 1 1 d .
H23a H -0.0406 0.0188 0.1216 0.054 Uiso 1 1 calc GR
H23b H -0.2086 0.0909 0.0796 0.054 Uiso 1 1 calc GR
H23c H -0.1945 0.0937 0.1575 0.054 Uiso 1 1 calc GR
C24 C 0.1765(3) 0.2314(3) 0.04972(11) 0.0288(5) Uani 1 1 d .
C25 C 0.3115(5) 0.1198(4) 0.05541(15) 0.0539(11) Uani 1 1 d .
H25a H 0.2376 0.0431 0.0557 0.081 Uiso 1 1 calc GR
H25b H 0.3962 0.1260 0.0960 0.081 Uiso 1 1 calc GR
H25c H 0.3868 0.1190 0.0182 0.081 Uiso 1 1 calc GR
C26 C 0.0474(4) 0.2217(4) -0.01437(12) 0.0422(8) Uani 1 1 d .
H26a H 0.1251 0.2159 -0.0508 0.063 Uiso 1 1 calc GR
H26b H -0.0335 0.2953 -0.0198 0.063 Uiso 1 1 calc GR
H26c H -0.0321 0.1475 -0.0135 0.063 Uiso 1 1 calc GR
C27 C 0.2925(5) 0.3511(4) 0.04800(15) 0.0508(9) Uani 1 1 d .
H27a H 0.3759 0.3593 0.0887 0.076 Uiso 1 1 calc GR
H27b H 0.2064 0.4223 0.0429 0.076 Uiso 1 1 calc GR
H27c H 0.3692 0.3482 0.0112 0.076 Uiso 1 1 calc GR
C28 C 0.2472(3) 0.1908(2) 0.42044(11) 0.0173(4) Uani 1 1 d .
H28a H 0.1769 0.1677 0.4571 0.026 Uiso 1 1 calc GR
H28b H 0.3824 0.1981 0.4356 0.026 Uiso 1 1 calc GR
H28c H 0.2295 0.1269 0.3866 0.026 Uiso 1 1 calc GR
C29 C 0.0371(3) 0.5273(2) 0.42782(10) 0.0153(4) Uani 1 1 d .
H29a H -0.0951 0.5088 0.4121 0.023 Uiso 1 1 calc GR
H29b H 0.0999 0.5653 0.3927 0.023 Uiso 1 1 calc GR
H29c H 0.0409 0.5847 0.4648 0.023 Uiso 1 1 calc GR

loop_
_atom_site_aniso_label
_atom_site_aniso_U_11
_atom_site_aniso_U_22
_atom_site_aniso_U_33
_atom_site_aniso_U_23
_atom_site_aniso_U_13
_atom_site_aniso_U_12
Si1 0.0183(3) 0.0175(3) 0.0256(3) 0.0064(2) 0.0057(2) -0.0019(2)
Si2 0.0137(3) 0.0282(3) 0.0118(3) -0.0038(2) -0.0007(2) 0.0042(2)
O1 0.0204(8) 0.0272(9) 0.0234(8) 0.0083(7) 0.0099(6) 0.0037(7)
O2 0.0155(7) 0.0157(8) 0.0176(7) 0.0041(6) 0.0032(5) -0.0002(6)
O3 0.0133(6) 0.0207(7) 0.0117(6) -0.0043(6) 0.0005(5) 0.0027(6)
C1 0.0234(11) 0.0172(11) 0.0147(10) 0.0049(8) 0.0064(8) 0.0093(9)
C2 0.0333(13) 0.0345(14) 0.0164(11) 0.0025(10) 0.0048(9) 0.0038(11)
C3 0.0284(12) 0.0342(14) 0.0147(11) -0.0034(10) -0.0006(9) 0.0038(10)
C4 0.0179(10) 0.0307(13) 0.0126(10) -0.0037(9) -0.0013(8) 0.0027(9)
C5 0.0149(10) 0.0276(13) 0.0193(11) -0.0097(9) -0.0007(8) -0.0027(9)
C6 0.0114(9) 0.0225(11) 0.0150(10) -0.0030(8) 0.0010(7) -0.0024(8)
C7 0.0093(9) 0.0129(10) 0.0109(9) -0.0005(7) 0.0016(7) 0.0004(7)
C8 0.0094(9) 0.0137(10) 0.0103(9) -0.0004(8) 0.0020(7) 0.0008(7)
C9 0.0112(9) 0.0162(10) 0.0104(9) -0.0030(8) 0.0012(7) 0.0017(8)
C10 0.0099(9) 0.0199(11) 0.0160(9) -0.0036(9) 0.0015(7) -0.0022(9)
C11 0.0098(9) 0.0190(10) 0.0143(9) -0.0004(8) 0.0029(7) -0.0017(8)
C12 0.0096(9) 0.0144(10) 0.0109(9) -0.0001(8) 0.0020(7) 0.0018(8)
C13 0.0124(9) 0.0198(11) 0.0101(9) 0.0006(8) 0.0018(7) 0.0018(8)
C14 0.0111(9) 0.0163(11) 0.0168(10) -0.0017(8) 0.0019(7) 0.0028(7)
C15 0.0116(9) 0.0170(11) 0.0158(10) -0.0006(8) 0.0041(7) 0.0007(8)
C16 0.079(2) 0.0238(14) 0.0541(18) 0.0129(13) 0.0526(17) 0.0133(15)
C17 0.0335(15) 0.0410(19) 0.098(3) 0.0291(19) -0.0262(17) -0.0207(14)
C18 0.0294(12) 0.0187(11) 0.0224(11) -0.0029(9) 0.0074(9) 0.0012(10)
C19 0.0351(15) 0.0368(17) 0.070(2) -0.0066(16) -0.0121(14) 0.0154(13)
C20 0.085(3) 0.0472(19) 0.0357(17) -0.0090(14) 0.0284(17) 0.0047(19)
C21 0.0583(19) 0.0188(14) 0.0592(19) 0.0047(13) 0.0233(16) 0.0045(13)
C22 0.0272(13) 0.0458(16) 0.0220(12) -0.0001(11) 0.0002(10) 0.0194(12)
C23 0.0303(14) 0.0457(17) 0.0302(14) -0.0087(12) -0.0057(11) -0.0122(12)
C24 0.0226(11) 0.0507(16) 0.0133(10) -0.0005(11) 0.0024(8) 0.0095(12)
C25 0.0503(19) 0.084(3) 0.0290(15) 0.0052(16) 0.0144(13) 0.0419(19)
C26 0.0376(14) 0.076(2) 0.0130(11) -0.0062(13) 0.0008(10) 0.0135(16)
C27 0.0494(18) 0.081(3) 0.0239(14) 0.0064(15) 0.0133(13) -0.0168(18)
C28 0.0177(10) 0.0180(11) 0.0166(10) 0.0046(8) 0.0040(8) 0.0028(8)
C29 0.0176(9) 0.0145(10) 0.0145(10) -0.0006(8) 0.0052(7) 0.0030(8)

loop_
_atom_type_symbol
_atom_type_description
_atom_type_scat_dispersion_real
_atom_type_scat_dispersion_imag
_atom_type_scat_source
C C 0.0033 0.0016 'International Tables Vol C Tables 4.2.6.8 and 6.1.1.4'
H H 0.0000 0.0000 'International Tables Vol C Tables 4.2.6.8 and 6.1.1.4'
O O 0.0106 0.0060 'International Tables Vol C Tables 4.2.6.8 and 6.1.1.4'
Si Si 0.0817 0.0704 'International Tables Vol C Tables 4.2.6.8 and 6.1.1.4'

loop_
_geom_angle_atom_site_label_1
_geom_angle_atom_site_label_2
_geom_angle_atom_site_label_3
_geom_angle
O2 Si1 C16 110.88(13)
O2 Si1 C17 109.36(12)
O2 Si1 C18 105.19(10)
C16 Si1 C17 110.4(2)
C16 Si1 C18 110.29(13)
C17 Si1 C18 110.55(16)
O3 Si2 C22 110.05(11)
O3 Si2 C23 110.24(11)
O3 Si2 C24 106.24(9)
C22 Si2 C23 109.19(13)
C22 Si2 C24 111.21(13)
C23 Si2 C24 109.89(14)
C15 O2 Si1 124.48(13)
C9 O3 Si2 126.09(12)
O1 C1 C2 124.1(2)
O1 C1 C13 127.2(2)
C2 C1 C13 108.51(19)
C1 C2 C3 106.22(19)
C2 C3 C4 102.3(2)
C3 C4 C13 104.76(17)
C5 C4 C3 120.5(2)
C5 C4 C13 111.43(18)
C4 C5 C6 108.20(19)
C7 C6 C5 113.07(17)
C6 C7 C8 112.86(15)
C6 C7 C12 112.73(16)
C8 C7 C12 115.56(16)
C9 C8 C7 107.91(15)
C14 C8 C7 115.27(16)
C14 C8 C9 111.33(17)
C14 C8 C15 105.48(15)
C15 C8 C7 109.30(16)
C15 C8 C9 107.24(16)
O3 C9 C8 108.80(15)
O3 C9 C10 110.65(17)
C10 C9 C8 113.04(16)
C9 C10 C11 110.63(17)
C10 C11 C12 112.81(15)
C7 C12 C13 106.02(16)
C11 C12 C7 108.86(16)
C11 C12 C13 111.52(15)
C11 C12 C28 108.34(17)
C28 C12 C7 113.37(16)
C28 C12 C13 108.76(16)
C1 C13 C4 100.97(17)
C1 C13 C12 117.51(18)
C1 C13 C29 102.06(16)
C4 C13 C12 109.78(16)
C4 C13 C29 112.25(18)
C29 C13 C12 113.52(16)
O2 C15 C8 111.20(16)
C19 C18 Si1 108.98(18)
C20 C18 Si1 111.6(2)
C20 C18 C19 108.5(3)
C20 C18 C21 109.2(3)
C21 C18 Si1 109.76(18)
C21 C18 C19 108.7(3)
C25 C24 Si2 110.32(19)
C26 C24 Si2 110.03(16)
C26 C24 C25 108.9(3)
C26 C24 C27 108.1(2)
C27 C24 Si2 110.1(2)
C27 C24 C25 109.3(2)

loop_
_geom_bond_atom_site_label_1
_geom_bond_atom_site_label_2
_geom_bond_distance
Si1 O2 1.6459(16)
Si1 C16 1.853(3)
Si1 C17 1.872(3)
Si1 C18 1.876(2)
Si2 O3 1.6484(14)
Si2 C22 1.866(3)
Si2 C23 1.871(3)
Si2 C24 1.881(2)
O1 C1 1.208(3)
O2 C15 1.427(3)
O3 C9 1.433(2)
C1 C2 1.523(3)
C1 C13 1.534(3)
C2 C3 1.530(4)
C3 C4 1.536(3)
C4 C5 1.526(3)
C4 C13 1.542(3)
C5 C6 1.537(3)
C6 C7 1.533(3)
C7 C8 1.562(3)
C7 C12 1.565(3)
C8 C9 1.544(3)
C8 C14 1.534(3)
C8 C15 1.540(3)
C9 C10 1.521(3)
C10 C11 1.531(3)
C11 C12 1.539(3)
C12 C13 1.567(3)
C12 C28 1.547(3)
C13 C29 1.550(3)
C18 C19 1.529(4)
C18 C20 1.526(4)
C18 C21 1.528(4)
C24 C25 1.536(4)
C24 C26 1.531(3)
C24 C27 1.534(5)
